data_7216237
loop_
_publ_author_name
'Marino, Nadia'
'Armentano, Donatella'
'Zanchini, Claudia'
'De Munno, G.'

_publ_section_title
;
 Ca2+ metal ion adducts with cytosine, cytidine and cytidine
 5&#x2019;-monophosphate. A comprehensive study of calcium reactivity
 towards building units of nucleic acids.
;
_journal_name_full CrystEngComm
_journal_paper_doi 10.1039/c4ce00511b
_journal_year 2014
_chemical_formula_sum 'C8 H14 Ca Cl2 N6 O4'
_chemical_formula_weight 369.23
_chemical_name_systematic
; 
 ? 
;
_space_group_IT_number 2
_symmetry_cell_setting triclinic
_symmetry_space_group_name_Hall '-P 1'
_symmetry_space_group_name_H-M 'P -1'
_atom_sites_solution_hydrogens geom
_atom_sites_solution_primary direct
_atom_sites_solution_secondary difmap
_audit_creation_method SHELXL-97
_cell_angle_alpha 84.51(2)
_cell_angle_beta 88.01(2)
_cell_angle_gamma 62.17(2)
_cell_formula_units_Z 2
_cell_length_a 9.487(2)
_cell_length_b 9.650(2)
_cell_length_c 9.796(2)
_cell_measurement_reflns_used 30
_cell_measurement_temperature 296(2)
_cell_measurement_theta_max 30
_cell_measurement_theta_min 15
_cell_volume 789.4(3)
_computing_cell_refinement 'Bruker P3'
_computing_data_collection 'Bruker P3'
_computing_data_reduction 'Bruker XDISK'
_computing_molecular_graphics 'SHELXTL NT Bruker XP'
_computing_publication_material 'SHELXTL NT Package Bruker'
_computing_structure_refinement 'SHELXL-97 (Sheldrick, 2008)'
_computing_structure_solution 'SHELXS-97 (Sheldrick, 2008)'
_diffrn_ambient_temperature 296(2)
_diffrn_measured_fraction_theta_full 1.000
_diffrn_measured_fraction_theta_max 1.000
_diffrn_measurement_device_type 'R3m/V automatic four-circle diffractometer'
_diffrn_measurement_method omega/2-theta-scans
_diffrn_radiation_monochromator graphite
_diffrn_radiation_source 'fine-focus sealed tube'
_diffrn_radiation_type MoK\a
_diffrn_radiation_wavelength 0.71073
_diffrn_reflns_av_R_equivalents 0.0191
_diffrn_reflns_av_sigmaI/netI 0.0445
_diffrn_reflns_limit_h_max 12
_diffrn_reflns_limit_h_min 0
_diffrn_reflns_limit_k_max 12
_diffrn_reflns_limit_k_min -10
_diffrn_reflns_limit_l_max 12
_diffrn_reflns_limit_l_min -12
_diffrn_reflns_number 3779
_diffrn_reflns_theta_full 27.06
_diffrn_reflns_theta_max 27.06
_diffrn_reflns_theta_min 2.09
_diffrn_standards_decay_% 0.4
_diffrn_standards_interval_count 50
_diffrn_standards_number 2
_exptl_absorpt_coefficient_mu 0.759
_exptl_absorpt_correction_T_max 0.833
_exptl_absorpt_correction_T_min 0.774
_exptl_absorpt_correction_type empirical
_exptl_absorpt_process_details psi-scan
_exptl_crystal_colour colourless
_exptl_crystal_density_diffrn 1.553
_exptl_crystal_density_method 'not measured'
_exptl_crystal_description parallelepiped
_exptl_crystal_F_000 380
_exptl_crystal_size_max 0.26
_exptl_crystal_size_mid 0.22
_exptl_crystal_size_min 0.20
_refine_diff_density_max 0.374
_refine_diff_density_min -0.415
_refine_diff_density_rms 0.077
_refine_ls_extinction_method none
_refine_ls_goodness_of_fit_ref 1.092
_refine_ls_hydrogen_treatment mixed
_refine_ls_matrix_type full
_refine_ls_number_parameters 202
_refine_ls_number_reflns 3480
_refine_ls_number_restraints 6
_refine_ls_restrained_S_all 1.422
_refine_ls_R_factor_all 0.0741
_refine_ls_R_factor_gt 0.0452
_refine_ls_shift/su_max 0.000
_refine_ls_shift/su_mean 0.000
_refine_ls_structure_factor_coef Fsqd
_refine_ls_weighting_details 'calc w=1/[\s^2^(Fo^2^)+(0.0262P)^2^+1.0909P] where P=(Fo^2^+2Fc^2^)/3'
_refine_ls_weighting_scheme calc
_refine_ls_wR_factor_gt 0.0893
_refine_ls_wR_factor_ref 0.1113
_reflns_number_gt 2502
_reflns_number_total 3480
_reflns_threshold_expression >2sigma(I)
_cod_data_source_file c4ce00511b2.cif
_cod_data_source_block cacytclc
_cod_depositor_comments
;
The following automatic conversions were performed:

'_symmetry_cell_setting' value 'Triclinic' changed to 'triclinic'
according to
/usr/data/users/saulius/crontab/automatic-downloads/rss-feeds/RSC/lib/dictionaries/cif_core.dic
dictionary named 'cif_core.dic' version 2.4.2 from 2011-04-26.

Automatic conversion script
Id: cif_fix_values 2281 2013-09-26 08:29:07Z andrius 
;
_cod_original_sg_symbol_H-M P-1
_cod_database_code 7216237

loop_
_symmetry_equiv_pos_as_xyz
'x, y, z'
'-x, -y, -z'

loop_
_atom_site_label
_atom_site_type_symbol
_atom_site_fract_x
_atom_site_fract_y
_atom_site_fract_z
_atom_site_U_iso_or_equiv
_atom_site_adp_type
_atom_site_occupancy
_atom_site_symmetry_multiplicity
_atom_site_calc_flag
_atom_site_refinement_flags
Ca1 Ca 0.01552(10) 0.18544(10) 0.38607(9) 0.0315(2) Uani 1 1 d .
O1W O 0.0181(6) 0.0916(6) 0.1753(4) 0.0780(14) Uani 1 1 d D
H1W1 H 0.071(8) 0.094(8) 0.091(4) 0.117 Uiso 1 1 d D
H1W2 H -0.034(8) 0.031(8) 0.160(7) 0.117 Uiso 1 1 d D
O2W O -0.0068(5) 0.2906(4) 0.5978(3) 0.0489(9) Uani 1 1 d D
H2W1 H 0.032(7) 0.223(6) 0.680(3) 0.073 Uiso 1 1 d D
H2W2 H -0.040(7) 0.392(3) 0.628(6) 0.073 Uiso 1 1 d D
N1 N -0.2674(5) 0.5687(5) 0.1456(4) 0.0439(10) Uani 1 1 d .
H1 H -0.1677 0.5431 0.1484 0.053 Uiso 1 1 calc R
C2 C -0.3242(5) 0.4874(5) 0.2311(5) 0.0372(10) Uani 1 1 d .
O2 O -0.2338(4) 0.3873(4) 0.3222(4) 0.0530(9) Uani 1 1 d .
N3 N -0.4770(4) 0.5164(4) 0.2210(4) 0.0392(9) Uani 1 1 d .
C4 C -0.5737(6) 0.6303(6) 0.1299(5) 0.0423(11) Uani 1 1 d .
N4 N -0.7211(5) 0.6516(6) 0.1193(5) 0.0674(14) Uani 1 1 d .
H4A H -0.7514 0.5929 0.1702 0.081 Uiso 1 1 calc R
H4B H -0.7868 0.7241 0.0615 0.081 Uiso 1 1 calc R
C5 C -0.5193(7) 0.7251(6) 0.0458(5) 0.0534(14) Uani 1 1 d .
H5 H -0.5886 0.8086 -0.0139 0.064 Uiso 1 1 calc R
C6 C -0.3650(7) 0.6897(7) 0.0560(5) 0.0548(14) Uani 1 1 d .
H6 H -0.3253 0.7478 0.0018 0.066 Uiso 1 1 calc R
N11 N 0.4142(4) -0.2532(4) 0.5335(4) 0.0381(9) Uani 1 1 d .
H11 H 0.3966 -0.3168 0.5904 0.046 Uiso 1 1 calc R
C21 C 0.2914(5) -0.1111(5) 0.4902(4) 0.0319(9) Uani 1 1 d .
O21 O 0.1532(4) -0.0713(4) 0.5341(3) 0.0419(8) Uani 1 1 d .
N31 N 0.3148(4) -0.0104(4) 0.3995(4) 0.0351(8) Uani 1 1 d .
C41 C 0.4631(5) -0.0527(5) 0.3526(4) 0.0340(9) Uani 1 1 d .
N41 N 0.4830(5) 0.0508(5) 0.2642(4) 0.0496(11) Uani 1 1 d .
H41A H 0.4029 0.1401 0.2395 0.060 Uiso 1 1 calc R
H41B H 0.5760 0.0282 0.2319 0.060 Uiso 1 1 calc R
C51 C 0.5944(5) -0.1992(5) 0.3968(5) 0.0404(11) Uani 1 1 d .
H51 H 0.6966 -0.2271 0.3644 0.048 Uiso 1 1 calc R
C61 C 0.5647(5) -0.2958(5) 0.4875(5) 0.0416(11) Uani 1 1 d .
H61 H 0.6478 -0.3927 0.5191 0.050 Uiso 1 1 calc R
Cl1 Cl 0.12153(14) 0.39271(13) 0.25613(13) 0.0438(3) Uani 1 1 d .
Cl2 Cl -0.15642(15) -0.10090(16) 0.12106(12) 0.0468(3) Uani 1 1 d .

loop_
_atom_site_aniso_label
_atom_site_aniso_U_11
_atom_site_aniso_U_22
_atom_site_aniso_U_33
_atom_site_aniso_U_23
_atom_site_aniso_U_13
_atom_site_aniso_U_12
Ca1 0.0287(4) 0.0309(4) 0.0331(5) -0.0012(3) 0.0039(4) -0.0130(4)
O1W 0.119(4) 0.120(4) 0.048(2) -0.037(2) 0.036(2) -0.097(3)
O2W 0.061(2) 0.044(2) 0.0363(18) -0.0046(15) 0.0014(17) -0.0194(18)
N1 0.041(2) 0.055(2) 0.040(2) 0.0053(18) 0.0000(18) -0.027(2)
C2 0.032(2) 0.037(2) 0.040(2) 0.0022(19) 0.0031(19) -0.015(2)
O2 0.0405(19) 0.048(2) 0.058(2) 0.0173(17) -0.0086(17) -0.0137(17)
N3 0.0285(19) 0.040(2) 0.046(2) 0.0059(17) 0.0006(17) -0.0148(17)
C4 0.034(2) 0.042(3) 0.046(3) 0.000(2) -0.002(2) -0.015(2)
N4 0.036(2) 0.075(3) 0.079(4) 0.018(3) -0.008(2) -0.020(2)
C5 0.051(3) 0.050(3) 0.053(3) 0.019(2) -0.017(3) -0.021(3)
C6 0.072(4) 0.065(4) 0.039(3) 0.011(2) -0.003(3) -0.045(3)
N11 0.0253(18) 0.035(2) 0.051(2) 0.0036(17) 0.0045(17) -0.0134(16)
C21 0.0228(19) 0.033(2) 0.039(2) -0.0026(18) 0.0026(18) -0.0130(18)
O21 0.0317(16) 0.0370(17) 0.054(2) 0.0030(14) 0.0092(15) -0.0158(14)
N31 0.0302(19) 0.0323(19) 0.041(2) 0.0010(16) 0.0048(16) -0.0141(16)
C41 0.031(2) 0.040(2) 0.034(2) -0.0079(18) 0.0071(18) -0.018(2)
N41 0.045(2) 0.050(2) 0.052(3) 0.004(2) 0.016(2) -0.022(2)
C51 0.027(2) 0.045(3) 0.048(3) -0.006(2) 0.006(2) -0.015(2)
C61 0.028(2) 0.035(2) 0.055(3) -0.004(2) 0.002(2) -0.009(2)
Cl1 0.0429(7) 0.0363(6) 0.0532(7) 0.0025(5) 0.0033(5) -0.0206(5)
Cl2 0.0461(7) 0.0627(8) 0.0379(6) 0.0008(5) 0.0029(5) -0.0316(6)

loop_
_atom_type_symbol
_atom_type_description
_atom_type_scat_dispersion_real
_atom_type_scat_dispersion_imag
_atom_type_scat_source
C C 0.0033 0.0016 'International Tables Vol C Tables 4.2.6.8 and 6.1.1.4'
H H 0.0000 0.0000 'International Tables Vol C Tables 4.2.6.8 and 6.1.1.4'
N N 0.0061 0.0033 'International Tables Vol C Tables 4.2.6.8 and 6.1.1.4'
O O 0.0106 0.0060 'International Tables Vol C Tables 4.2.6.8 and 6.1.1.4'
Cl Cl 0.1484 0.1585 'International Tables Vol C Tables 4.2.6.8 and 6.1.1.4'
Ca Ca 0.2262 0.3064 'International Tables Vol C Tables 4.2.6.8 and 6.1.1.4'

loop_
_geom_angle_atom_site_label_1
_geom_angle_atom_site_label_2
_geom_angle_atom_site_label_3
_geom_angle
_geom_angle_site_symmetry_1
_geom_angle_site_symmetry_3
O2 Ca1 O1W 86.49(17) . .
O2 Ca1 O2W 89.72(14) . .
O1W Ca1 O2W 175.97(17) . .
O2 Ca1 O21 78.66(12) . 2_556
O1W Ca1 O21 87.20(13) . 2_556
O2W Ca1 O21 90.73(13) . 2_556
O2 Ca1 O21 142.45(12) . .
O1W Ca1 O21 100.08(16) . .
O2W Ca1 O21 82.13(12) . .
O21 Ca1 O21 64.95(12) 2_556 .
O2 Ca1 N31 164.94(12) . .
O1W Ca1 N31 85.73(17) . .
O2W Ca1 N31 98.27(13) . .
O21 Ca1 N31 113.77(11) 2_556 .
O21 Ca1 N31 51.98(10) . .
O2 Ca1 Cl1 83.43(9) . .
O1W Ca1 Cl1 89.29(11) . .
O2W Ca1 Cl1 91.63(10) . .
O21 Ca1 Cl1 161.92(9) 2_556 .
O21 Ca1 Cl1 133.12(8) . .
N31 Ca1 Cl1 83.60(9) . .
O2 Ca1 C21 166.65(12) . .
O1W Ca1 C21 92.49(17) . .
O2W Ca1 C21 90.89(13) . .
O21 Ca1 C21 88.00(11) 2_556 .
O21 Ca1 C21 24.96(10) . .
N31 Ca1 C21 27.06(11) . .
Cl1 Ca1 C21 109.88(9) . .
O2 Ca1 Ca1 111.56(10) . 2_556
O1W Ca1 Ca1 94.47(12) . 2_556
O2W Ca1 Ca1 85.66(9) . 2_556
O21 Ca1 Ca1 33.36(8) 2_556 2_556
O21 Ca1 Ca1 31.59(7) . 2_556
N31 Ca1 Ca1 81.91(8) . 2_556
Cl1 Ca1 Ca1 164.71(5) . 2_556
C21 Ca1 Ca1 55.22(8) . 2_556
Ca1 O1W H1W1 133(4) . .
Ca1 O1W H1W2 123(4) . .
H1W1 O1W H1W2 104(3) . .
Ca1 O2W H2W1 120(4) . .
Ca1 O2W H2W2 137(4) . .
H2W1 O2W H2W2 103(5) . .
C6 N1 C2 121.3(4) . .
C6 N1 H1 119.4 . .
C2 N1 H1 119.4 . .
O2 C2 N3 120.2(4) . .
O2 C2 N1 119.3(4) . .
N3 C2 N1 120.5(4) . .
C2 O2 Ca1 148.9(3) . .
C4 N3 C2 119.2(4) . .
N4 C4 N3 117.5(5) . .
N4 C4 C5 121.3(5) . .
N3 C4 C5 121.2(4) . .
C4 N4 H4A 120.0 . .
C4 N4 H4B 120.0 . .
H4A N4 H4B 120.0 . .
C6 C5 C4 117.9(5) . .
C6 C5 H5 121.1 . .
C4 C5 H5 121.1 . .
C5 C6 N1 119.7(5) . .
C5 C6 H6 120.1 . .
N1 C6 H6 120.1 . .
C21 N11 C61 120.6(4) . .
C21 N11 H11 119.7 . .
C61 N11 H11 119.7 . .
O21 C21 N31 118.5(4) . .
O21 C21 N11 120.5(4) . .
N31 C21 N11 121.0(4) . .
O21 C21 Ca1 58.1(2) . .
N31 C21 Ca1 60.6(2) . .
N11 C21 Ca1 176.0(3) . .
C21 O21 Ca1 140.3(3) . 2_556
C21 O21 Ca1 97.0(3) . .
Ca1 O21 Ca1 115.05(12) 2_556 .
C21 N31 C41 118.6(4) . .
C21 N31 Ca1 92.4(2) . .
C41 N31 Ca1 148.8(3) . .
N41 C41 N31 117.2(4) . .
N41 C41 C51 120.9(4) . .
N31 C41 C51 122.0(4) . .
C41 N41 H41A 120.0 . .
C41 N41 H41B 120.0 . .
H41A N41 H41B 120.0 . .
C61 C51 C41 117.2(4) . .
C61 C51 H51 121.4 . .
C41 C51 H51 121.4 . .
C51 C61 N11 120.6(4) . .
C51 C61 H61 119.7 . .
N11 C61 H61 119.7 . .

loop_
_geom_bond_atom_site_label_1
_geom_bond_atom_site_label_2
_geom_bond_distance
_geom_bond_site_symmetry_2
Ca1 O2 2.312(3) .
Ca1 O1W 2.327(4) .
Ca1 O2W 2.356(3) .
Ca1 O21 2.404(3) 2_556
Ca1 O21 2.524(3) .
Ca1 N31 2.573(4) .
Ca1 Cl1 2.8168(15) .
Ca1 C21 2.952(4) .
Ca1 Ca1 4.1580(19) 2_556
O1W H1W1 0.951(13) .
O1W H1W2 0.953(13) .
O2W H2W1 0.952(13) .
O2W H2W2 0.949(13) .
N1 C6 1.357(6) .
N1 C2 1.358(5) .
N1 H1 0.8600 .
C2 O2 1.257(5) .
C2 N3 1.347(6) .
N3 C4 1.332(6) .
C4 N4 1.322(6) .
C4 C5 1.431(7) .
N4 H4A 0.8600 .
N4 H4B 0.8600 .
C5 C6 1.344(7) .
C5 H5 0.9300 .
C6 H6 0.9300 .
N11 C21 1.360(5) .
N11 C61 1.361(5) .
N11 H11 0.8600 .
C21 O21 1.255(5) .
C21 N31 1.344(5) .
O21 Ca1 2.404(3) 2_556
N31 C41 1.346(5) .
C41 N41 1.336(5) .
C41 C51 1.419(6) .
N41 H41A 0.8600 .
N41 H41B 0.8600 .
C51 C61 1.344(6) .
C51 H51 0.9300 .
C61 H61 0.9300 .

loop_
_geom_hbond_atom_site_label_D
_geom_hbond_atom_site_label_H
_geom_hbond_atom_site_label_A
_geom_hbond_distance_DH
_geom_hbond_distance_HA
_geom_hbond_distance_DA
_geom_hbond_angle_DHA
_geom_hbond_site_symmetry_A
O1W H1W1 Cl2 0.951(13) 2.214(19) 3.155(4) 170(6) 2
O1W H1W2 Cl2 0.953(13) 2.145(14) 3.098(4) 178(7) .
O2W H2W1 Cl2 0.952(13) 2.24(2) 3.165(4) 165(5) 2_556
O2W H2W2 Cl1 0.949(13) 2.258(18) 3.193(4) 168(5) 2_566
N1 H1 Cl1 0.86 2.63 3.427(4) 153.9 .
N4 H4A Cl1 0.86 2.77 3.601(5) 162.2 1_455
N11 H11 O2 0.86 2.09 2.855(5) 148.2 2_556
N11 H11 N3 0.86 2.40 3.179(5) 151.4 2_556
N41 H41A Cl1 0.86 2.66 3.472(5) 158.5 .
N41 H41B Cl2 0.86 2.51 3.346(4) 164.8 1_655
